data_2227511
loop_
_publ_author_name
'Hassan, Noor Doha'
'Abdullah, Zanariah'
'Tajuddin, Hairul Anuar'
'Fairuz, Zainal A.'
'Ng, Seik Weng'
'Tiekink, Edward R. T.'

_publ_section_title
;
 2-(3-Nitrophenoxy)quinoxaline
;
_journal_coeditor_code HB5615
_journal_issue 9
_journal_name_full 'Acta Crystallographica Section E'
_journal_page_first o2429
_journal_paper_doi 10.1107/S1600536810034100
_journal_volume 66
_journal_year 2010
_chemical_formula_iupac 'C14 H9 N3 O3'
_chemical_formula_moiety 'C14 H9 N3 O3'
_chemical_formula_sum 'C14 H9 N3 O3'
_chemical_formula_weight 267.24
_chemical_name_systematic
;
2-(3-Nitrophenoxy)quinoxaline
;
_space_group_IT_number 4
_symmetry_cell_setting monoclinic
_symmetry_space_group_name_Hall 'P 2yb'
_symmetry_space_group_name_H-M 'P 1 21 1'
_atom_sites_solution_hydrogens geom
_atom_sites_solution_primary direct
_atom_sites_solution_secondary difmap
_audit_creation_method SHELXL-97
_cell_angle_alpha 90
_cell_angle_beta 91.7800(10)
_cell_angle_gamma 90
_cell_formula_units_Z 2
_cell_length_a 6.0643(6)
_cell_length_b 5.3676(5)
_cell_length_c 18.2443(17)
_cell_measurement_reflns_used 2560
_cell_measurement_temperature 100(2)
_cell_measurement_theta_max 28.3
_cell_measurement_theta_min 2.2
_cell_volume 593.58(10)
_computing_cell_refinement 'SAINT (Bruker, 2009)'
_computing_data_collection 'APEX2 (Bruker, 2009)'
_computing_data_reduction 'SAINT (Bruker, 2009)'
_computing_molecular_graphics
;
ORTEP-3 (Farrugia, 1997) and DIAMOND (Brandenburg, 2006)
;
_computing_publication_material 'publCIF (Westrip, 2010)'
_computing_structure_refinement 'SHELXL97 (Sheldrick, 2008)'
_computing_structure_solution 'SHELXS97 (Sheldrick, 2008)'
_diffrn_ambient_temperature 100(2)
_diffrn_measured_fraction_theta_full 0.999
_diffrn_measured_fraction_theta_max 0.999
_diffrn_measurement_device_type 'Bruker SMART APEX CCD'
_diffrn_measurement_method '\w scans'
_diffrn_radiation_monochromator graphite
_diffrn_radiation_source 'fine-focus sealed tube'
_diffrn_radiation_type MoK\a
_diffrn_radiation_wavelength 0.71073
_diffrn_reflns_av_R_equivalents 0.028
_diffrn_reflns_av_sigmaI/netI 0.026
_diffrn_reflns_limit_h_max 7
_diffrn_reflns_limit_h_min -7
_diffrn_reflns_limit_k_max 6
_diffrn_reflns_limit_k_min -6
_diffrn_reflns_limit_l_max 23
_diffrn_reflns_limit_l_min -23
_diffrn_reflns_number 5637
_diffrn_reflns_theta_full 27.5
_diffrn_reflns_theta_max 27.5
_diffrn_reflns_theta_min 1.1
_diffrn_standards_decay_% 0
_diffrn_standards_interval_count 0
_diffrn_standards_interval_time 0
_diffrn_standards_number 0
_exptl_absorpt_coefficient_mu 0.109
_exptl_absorpt_correction_type none
_exptl_crystal_colour red
_exptl_crystal_density_diffrn 1.495
_exptl_crystal_density_method 'not measured'
_exptl_crystal_description prism
_exptl_crystal_F_000 276
_exptl_crystal_size_max 0.35
_exptl_crystal_size_mid 0.25
_exptl_crystal_size_min 0.15
_refine_diff_density_max 0.24
_refine_diff_density_min -0.22
_refine_ls_abs_structure_details nd
_refine_ls_extinction_method none
_refine_ls_goodness_of_fit_ref 1.04
_refine_ls_hydrogen_treatment constr
_refine_ls_matrix_type full
_refine_ls_number_parameters 181
_refine_ls_number_reflns 1501
_refine_ls_number_restraints 1
_refine_ls_restrained_S_all 1.04
_refine_ls_R_factor_all 0.037
_refine_ls_R_factor_gt 0.034
_refine_ls_shift/su_max_lt 0.001
_refine_ls_shift/su_mean 0.000
_refine_ls_structure_factor_coef Fsqd
_refine_ls_weighting_details 'calc w=1/[\s^2^(Fo^2^)+(0.0584P)^2^+0.098P] where P=(Fo^2^+2Fc^2^)/3'
_refine_ls_weighting_scheme calc
_refine_ls_wR_factor_gt 0.091
_refine_ls_wR_factor_ref 0.093
_reflns_number_gt 1403
_reflns_number_total 1502
_reflns_threshold_expression I>2\s(I)
_cod_data_source_file hb5615.cif
_cod_data_source_block I
_cod_original_sg_symbol_H-M 'P 21'
_cod_database_code 2227511
_cod_database_fobs_code 2227511

loop_
_symmetry_equiv_pos_as_xyz
'x, y, z'
'-x, y+1/2, -z'

loop_
_atom_site_type_symbol
_atom_site_label
_atom_site_fract_x
_atom_site_fract_y
_atom_site_fract_z
_atom_site_U_iso_or_equiv
_atom_site_adp_type
_atom_site_calc_flag
_atom_site_refinement_flags
_atom_site_occupancy
_atom_site_disorder_assembly
_atom_site_disorder_group
O O1 1.2692(2) 0.5001(3) 0.29144(7) 0.0241(3) Uani d . 1 . .
O O2 0.4391(2) 0.8540(4) 0.41409(8) 0.0309(4) Uani d . 1 . .
O O3 0.5748(2) 0.9758(3) 0.31197(9) 0.0309(4) Uani d . 1 . .
N N1 1.1038(2) 0.1916(4) 0.22012(8) 0.0203(4) Uani d . 1 . .
N N2 1.4817(3) 0.2107(4) 0.13226(9) 0.0242(4) Uani d . 1 . .
N N3 0.5762(3) 0.8419(4) 0.36598(9) 0.0224(4) Uani d . 1 . .
C C1 1.2685(3) 0.3411(4) 0.23292(10) 0.0201(4) Uani d . 1 . .
C C2 1.4591(3) 0.3556(4) 0.18864(11) 0.0229(4) Uani d . 1 . .
H H2 1.5713 0.4735 0.2007 0.028 Uiso calc R 1 . .
C C3 1.3147(3) 0.0427(4) 0.11749(10) 0.0212(4) Uani d . 1 . .
C C4 1.3319(3) -0.1261(5) 0.05877(11) 0.0261(5) Uani d . 1 . .
H H4 1.4576 -0.1216 0.0290 0.031 Uiso calc R 1 . .
C C5 1.1678(3) -0.2970(5) 0.04435(11) 0.0281(5) Uani d . 1 . .
H H5 1.1817 -0.4113 0.0050 0.034 Uiso calc R 1 . .
C C6 0.9785(3) -0.3042(5) 0.08741(11) 0.0268(5) Uani d . 1 . .
H H6 0.8666 -0.4243 0.0774 0.032 Uiso calc R 1 . .
C C7 0.9563(3) -0.1377(5) 0.14384(10) 0.0227(4) Uani d . 1 . .
H H7 0.8263 -0.1393 0.1716 0.027 Uiso calc R 1 . .
C C8 1.1248(3) 0.0355(4) 0.16091(10) 0.0194(4) Uani d . 1 . .
C C9 1.0867(3) 0.4856(4) 0.33663(10) 0.0198(4) Uani d . 1 . .
C C10 1.0743(3) 0.2998(4) 0.38865(11) 0.0228(4) Uani d . 1 . .
H H10 1.1866 0.1769 0.3930 0.027 Uiso calc R 1 . .
C C11 0.8952(3) 0.2945(4) 0.43471(11) 0.0229(4) Uani d . 1 . .
H H11 0.8867 0.1690 0.4712 0.027 Uiso calc R 1 . .
C C12 0.7295(3) 0.4715(4) 0.42751(10) 0.0200(4) Uani d . 1 . .
H H12 0.6051 0.4671 0.4579 0.024 Uiso calc R 1 . .
C C13 0.7504(3) 0.6547(4) 0.37477(10) 0.0181(4) Uani d . 1 . .
C C14 0.9282(3) 0.6693(4) 0.32869(10) 0.0193(4) Uani d . 1 . .
H H14 0.9402 0.7989 0.2936 0.023 Uiso calc R 1 . .

loop_
_atom_site_aniso_label
_atom_site_aniso_U_11
_atom_site_aniso_U_22
_atom_site_aniso_U_33
_atom_site_aniso_U_12
_atom_site_aniso_U_13
_atom_site_aniso_U_23
O1 0.0166(6) 0.0277(8) 0.0286(7) -0.0011(6) 0.0085(5) -0.0071(7)
O2 0.0254(7) 0.0371(9) 0.0307(8) 0.0124(7) 0.0081(6) -0.0029(7)
O3 0.0265(7) 0.0290(9) 0.0372(8) 0.0069(7) 0.0003(6) 0.0113(7)
N1 0.0184(7) 0.0230(9) 0.0198(7) 0.0034(7) 0.0028(6) 0.0005(7)
N2 0.0211(8) 0.0274(10) 0.0244(8) 0.0027(7) 0.0074(6) 0.0035(8)
N3 0.0192(7) 0.0220(9) 0.0260(8) 0.0050(7) 0.0011(6) -0.0017(8)
C1 0.0166(8) 0.0204(10) 0.0233(9) 0.0038(8) 0.0033(7) 0.0004(9)
C2 0.0188(9) 0.0241(11) 0.0262(10) 0.0003(9) 0.0056(7) 0.0011(9)
C3 0.0222(9) 0.0231(11) 0.0183(9) 0.0061(8) 0.0035(7) 0.0025(8)
C4 0.0285(10) 0.0294(12) 0.0208(9) 0.0081(10) 0.0062(7) 0.0013(9)
C5 0.0327(11) 0.0308(12) 0.0210(9) 0.0080(10) 0.0006(8) -0.0042(9)
C6 0.0286(10) 0.0272(12) 0.0245(10) 0.0019(9) -0.0024(8) -0.0005(10)
C7 0.0227(9) 0.0262(11) 0.0193(9) 0.0010(9) 0.0017(7) 0.0013(9)
C8 0.0196(8) 0.0211(11) 0.0177(8) 0.0045(8) 0.0018(6) 0.0026(8)
C9 0.0134(8) 0.0234(10) 0.0228(9) -0.0010(8) 0.0041(6) -0.0058(9)
C10 0.0182(9) 0.0205(11) 0.0296(10) 0.0048(8) -0.0001(7) -0.0018(8)
C11 0.0244(9) 0.0202(11) 0.0240(10) 0.0004(8) 0.0016(7) 0.0023(8)
C12 0.0176(8) 0.0228(11) 0.0198(9) 0.0003(8) 0.0032(6) -0.0015(8)
C13 0.0167(8) 0.0181(10) 0.0196(8) 0.0025(7) 0.0003(6) -0.0032(8)
C14 0.0193(9) 0.0202(10) 0.0186(8) -0.0001(8) 0.0014(6) -0.0007(8)

loop_
_atom_type_symbol
_atom_type_description
_atom_type_scat_dispersion_real
_atom_type_scat_dispersion_imag
_atom_type_scat_source
C C 0.0033 0.0000 'International Tables Vol C Tables 4.2.6.8 and 6.1.1.4'
H H 0.0000 0.0000 'International Tables Vol C Tables 4.2.6.8 and 6.1.1.4'
N N 0.0061 0.0000 'International Tables Vol C Tables 4.2.6.8 and 6.1.1.4'
O O 0.0106 0.0000 'International Tables Vol C Tables 4.2.6.8 and 6.1.1.4'

loop_
_geom_angle_atom_site_label_1
_geom_angle_atom_site_label_2
_geom_angle_atom_site_label_3
_geom_angle_site_symmetry_1
_geom_angle_site_symmetry_3
_geom_angle
_geom_angle_publ_flag
C1 O1 C9 . . 116.22(15) ?
C1 N1 C8 . . 115.37(16) ?
C2 N2 C3 . . 116.86(16) ?
O3 N3 O2 . . 123.90(18) ?
O3 N3 C13 . . 118.70(16) ?
O2 N3 C13 . . 117.40(17) ?
N1 C1 O1 . . 120.68(16) ?
N1 C1 C2 . . 124.22(18) ?
O1 C1 C2 . . 115.10(17) ?
N2 C2 C1 . . 121.36(19) ?
N2 C2 H2 . . 119.3 ?
C1 C2 H2 . . 119.3 ?
N2 C3 C4 . . 119.93(17) ?
N2 C3 C8 . . 120.91(17) ?
C4 C3 C8 . . 119.17(18) ?
C5 C4 C3 . . 120.34(18) ?
C5 C4 H4 . . 119.8 ?
C3 C4 H4 . . 119.8 ?
C4 C5 C6 . . 120.6(2) ?
C4 C5 H5 . . 119.7 ?
C6 C5 H5 . . 119.7 ?
C7 C6 C5 . . 120.0(2) ?
C7 C6 H6 . . 120.0 ?
C5 C6 H6 . . 120.0 ?
C6 C7 C8 . . 120.51(18) ?
C6 C7 H7 . . 119.7 ?
C8 C7 H7 . . 119.7 ?
N1 C8 C7 . . 119.41(16) ?
N1 C8 C3 . . 121.23(17) ?
C7 C8 C3 . . 119.35(18) ?
C10 C9 C14 . . 122.35(16) ?
C10 C9 O1 . . 120.34(17) ?
C14 C9 O1 . . 117.25(18) ?
C9 C10 C11 . . 119.30(18) ?
C9 C10 H10 . . 120.3 ?
C11 C10 H10 . . 120.3 ?
C12 C11 C10 . . 120.34(19) ?
C12 C11 H11 . . 119.8 ?
C10 C11 H11 . . 119.8 ?
C13 C12 C11 . . 118.07(17) ?
C13 C12 H12 . . 121.0 ?
C11 C12 H12 . . 121.0 ?
C12 C13 C14 . . 123.39(18) ?
C12 C13 N3 . . 118.84(16) ?
C14 C13 N3 . . 117.76(18) ?
C9 C14 C13 . . 116.51(18) ?
C9 C14 H14 . . 121.7 ?
C13 C14 H14 . . 121.7 ?

loop_
_geom_bond_atom_site_label_1
_geom_bond_atom_site_label_2
_geom_bond_site_symmetry_2
_geom_bond_distance
_geom_bond_publ_flag
O1 C1 . 1.367(2) ?
O1 C9 . 1.402(2) ?
O2 N3 . 1.229(2) ?
O3 N3 . 1.219(2) ?
N1 C1 . 1.297(3) ?
N1 C8 . 1.376(3) ?
N2 C2 . 1.300(3) ?
N2 C3 . 1.376(3) ?
N3 C13 . 1.463(2) ?
C1 C2 . 1.433(2) ?
C2 H2 . 0.9500 ?
C3 C4 . 1.409(3) ?
C3 C8 . 1.419(2) ?
C4 C5 . 1.373(3) ?
C4 H4 . 0.9500 ?
C5 C6 . 1.411(3) ?
C5 H5 . 0.9500 ?
C6 C7 . 1.373(3) ?
C6 H6 . 0.9500 ?
C7 C8 . 1.410(3) ?
C7 H7 . 0.9500 ?
C9 C10 . 1.380(3) ?
C9 C14 . 1.382(3) ?
C10 C11 . 1.394(3) ?
C10 H10 . 0.9500 ?
C11 C12 . 1.386(3) ?
C11 H11 . 0.9500 ?
C12 C13 . 1.384(3) ?
C12 H12 . 0.9500 ?
C13 C14 . 1.390(3) ?
C14 H14 . 0.9500 ?

loop_
_geom_hbond_atom_site_label_D
_geom_hbond_atom_site_label_H
_geom_hbond_atom_site_label_A
_geom_hbond_site_symmetry_A
_geom_hbond_distance_DH
_geom_hbond_distance_HA
_geom_hbond_distance_DA
_geom_hbond_angle_DHA
C10 H10 O2 1_645 0.95 2.34 3.282(3) 173
C12 H12 O2 2_646 0.95 2.44 3.159(2) 133
C5 H5 Cg1 2_745 0.95 2.99 3.696(2) 133

loop_
_geom_torsion_atom_site_label_1
_geom_torsion_atom_site_label_2
_geom_torsion_atom_site_label_3
_geom_torsion_atom_site_label_4
_geom_torsion_site_symmetry_1
_geom_torsion_site_symmetry_2
_geom_torsion_site_symmetry_3
_geom_torsion_site_symmetry_4
_geom_torsion
_geom_torsion_publ_flag
C8 N1 C1 O1 . . . . -178.20(17) ?
C8 N1 C1 C2 . . . . 2.1(3) ?
C9 O1 C1 N1 . . . . 1.7(3) ?
C9 O1 C1 C2 . . . . -178.60(17) ?
C3 N2 C2 C1 . . . . -0.3(3) ?
N1 C1 C2 N2 . . . . -1.8(3) ?
O1 C1 C2 N2 . . . . 178.42(18) ?
C2 N2 C3 C4 . . . . -177.78(19) ?
C2 N2 C3 C8 . . . . 1.9(3) ?
N2 C3 C4 C5 . . . . 178.96(19) ?
C8 C3 C4 C5 . . . . -0.7(3) ?
C3 C4 C5 C6 . . . . 0.8(3) ?
C4 C5 C6 C7 . . . . 0.7(3) ?
C5 C6 C7 C8 . . . . -2.2(3) ?
C1 N1 C8 C7 . . . . 178.47(18) ?
C1 N1 C8 C3 . . . . -0.4(3) ?
C6 C7 C8 N1 . . . . -176.59(19) ?
C6 C7 C8 C3 . . . . 2.3(3) ?
N2 C3 C8 N1 . . . . -1.6(3) ?
C4 C3 C8 N1 . . . . 178.05(18) ?
N2 C3 C8 C7 . . . . 179.52(18) ?
C4 C3 C8 C7 . . . . -0.8(3) ?
C1 O1 C9 C10 . . . . 79.9(2) ?
C1 O1 C9 C14 . . . . -102.8(2) ?
C14 C9 C10 C11 . . . . 0.5(3) ?
O1 C9 C10 C11 . . . . 177.72(17) ?
C9 C10 C11 C12 . . . . 1.1(3) ?
C10 C11 C12 C13 . . . . -1.5(3) ?
C11 C12 C13 C14 . . . . 0.3(3) ?
C11 C12 C13 N3 . . . . 179.51(17) ?
O3 N3 C13 C12 . . . . -167.50(18) ?
O2 N3 C13 C12 . . . . 12.5(3) ?
O3 N3 C13 C14 . . . . 11.8(3) ?
O2 N3 C13 C14 . . . . -168.20(18) ?
C10 C9 C14 C13 . . . . -1.7(3) ?
O1 C9 C14 C13 . . . . -178.92(16) ?
C12 C13 C14 C9 . . . . 1.3(3) ?
N3 C13 C14 C9 . . . . -177.99(16) ?

loop_
_cod_related_entry_id
_cod_related_entry_database
_cod_related_entry_code
1 ChemSpider 3571707
